data_2212673
loop_
_publ_author_name
'Ming-Liang Chen'
'De-Jun Xiong'
'Bo Hu'
'Hai-Bing Li'

_publ_section_title <i>N</i>,<i>N</i>'-Bis(5,5-dimethyl-2-thioxo-1,3,2-dioxaphosphinan-2-yl)piperazine
_journal_coeditor_code RZ2116
_journal_issue 3
_journal_name_full 'Acta Crystallographica Section E'
_journal_page_first o1192
_journal_page_last o1193
_journal_paper_doi 10.1107/S1600536807005430
_journal_volume 63
_journal_year 2007
_chemical_formula_iupac 'C14 H28 N2 O4 P2 S2'
_chemical_formula_moiety 'C14 H28 N2 O4 P2 S2'
_chemical_formula_sum 'C14 H28 N2 O4 P2 S2'
_chemical_formula_weight 414.44
_chemical_name_systematic
;
N,N'-Bis(5,5-dimethyl-2-thioxo-1,3,2-dioxaphosphinan-2-yl)piperazine
;
_space_group_IT_number 14
_symmetry_cell_setting monoclinic
_symmetry_space_group_name_Hall '-P 2ybc'
_symmetry_space_group_name_H-M 'P 1 21/c 1'
_atom_sites_solution_hydrogens geom
_atom_sites_solution_primary direct
_atom_sites_solution_secondary difmap
_audit_creation_method SHELXL97
_cell_angle_alpha 90.00
_cell_angle_beta 100.378(2)
_cell_angle_gamma 90.00
_cell_formula_units_Z 2
_cell_length_a 10.5640(11)
_cell_length_b 7.0698(7)
_cell_length_c 13.3651(14)
_cell_measurement_reflns_used 4638
_cell_measurement_temperature 293(2)
_cell_measurement_theta_max 28.15
_cell_measurement_theta_min 3.10
_cell_volume 981.85(17)
_computing_cell_refinement 'SAINT (Bruker, 1999)'
_computing_data_collection 'SMART (Bruker, 1997)'
_computing_data_reduction SAINT
_computing_molecular_graphics 'SHELXTL (Bruker, 2001)'
_computing_publication_material SHELXTL
_computing_structure_refinement 'SHELXL97 (Sheldrick, 1997)'
_computing_structure_solution 'SHELXS97 (Sheldrick, 1997)'
_diffrn_ambient_temperature 293(2)
_diffrn_measured_fraction_theta_full 0.988
_diffrn_measured_fraction_theta_max 0.988
_diffrn_measurement_device_type 'Bruker SMART APEX CCD area-detector'
_diffrn_measurement_method '\f and \w'
_diffrn_radiation_monochromator graphite
_diffrn_radiation_source 'fine-focus sealed tube'
_diffrn_radiation_type MoK\a
_diffrn_radiation_wavelength 0.71073
_diffrn_reflns_av_R_equivalents 0.0173
_diffrn_reflns_av_sigmaI/netI 0.0214
_diffrn_reflns_limit_h_max 13
_diffrn_reflns_limit_h_min -11
_diffrn_reflns_limit_k_max 8
_diffrn_reflns_limit_k_min -8
_diffrn_reflns_limit_l_max 17
_diffrn_reflns_limit_l_min -16
_diffrn_reflns_number 5474
_diffrn_reflns_theta_full 27.00
_diffrn_reflns_theta_max 27.00
_diffrn_reflns_theta_min 3.10
_diffrn_standards_decay_% 0
_diffrn_standards_number 0
_exptl_absorpt_coefficient_mu 0.455
_exptl_absorpt_correction_type none
_exptl_crystal_colour colourless
_exptl_crystal_density_diffrn 1.402
_exptl_crystal_density_method 'not measured'
_exptl_crystal_description block
_exptl_crystal_F_000 440
_exptl_crystal_size_max 0.36
_exptl_crystal_size_mid 0.30
_exptl_crystal_size_min 0.20
_refine_diff_density_max 0.364
_refine_diff_density_min -0.305
_refine_ls_extinction_method none
_refine_ls_goodness_of_fit_ref 1.088
_refine_ls_hydrogen_treatment constr
_refine_ls_matrix_type full
_refine_ls_number_parameters 111
_refine_ls_number_reflns 2117
_refine_ls_number_restraints 0
_refine_ls_restrained_S_all 1.088
_refine_ls_R_factor_all 0.0360
_refine_ls_R_factor_gt 0.0344
_refine_ls_shift/su_max 0.001
_refine_ls_shift/su_mean 0.000
_refine_ls_structure_factor_coef Fsqd
_refine_ls_weighting_details 'calc w = 1/[\s^2^(Fo^2^)+(0.0453P)^2^+0.469P] where P=(Fo^2^+2Fc^2^)/3'
_refine_ls_weighting_scheme calc
_refine_ls_wR_factor_gt 0.0922
_refine_ls_wR_factor_ref 0.0935
_reflns_number_gt 2020
_reflns_number_total 2117
_reflns_threshold_expression I>2\s(I)
_cod_data_source_file rz2116.cif
_cod_data_source_block I
_cod_depositor_comments
;
The following automatic conversions were performed:
'_symmetry_cell_setting' value 'Monoclinic' changed to 'monoclinic'
according to '/home/saulius/struct/CIF-dictionaries/cif_core.dic'
dictionary named 'cif_core.dic' version 2.4.1 from 2010-06-29.

Automatic conversion script
Id: cif_fix_enum 1527 2010-12-29 10:47:43Z saulius 

The following automatic conversions were performed:

'_symmetry_cell_setting' value 'Monoclinic' changed to 'monoclinic'
according to /home/saulius/struct/CIF-dictionaries/cif_core.dic
dictionary named 'cif_core.dic' version 2.4.1 from 2010-06-29.

Automatic conversion script
Id: cif_fix_values 1715 2011-07-08 13:25:40Z adriana 
;
_cod_original_sg_symbol_H-M 'P 21/c'
_cod_database_code 2212673
_cod_database_fobs_code 2212673

loop_
_symmetry_equiv_pos_as_xyz
'x, y, z'
'-x, y+1/2, -z+1/2'
'-x, -y, -z'
'x, -y-1/2, z-1/2'

loop_
_atom_site_type_symbol
_atom_site_label
_atom_site_fract_x
_atom_site_fract_y
_atom_site_fract_z
_atom_site_U_iso_or_equiv
_atom_site_adp_type
_atom_site_calc_flag
_atom_site_refinement_flags
_atom_site_occupancy
P P1 0.81971(4) 0.73954(6) 0.84436(3) 0.02889(14) Uani d . 1
S S1 0.83300(6) 1.00351(7) 0.87805(4) 0.04923(17) Uani d . 1
C C1 0.81888(16) 0.5131(2) 0.69056(12) 0.0321(3) Uani d . 1
H H1A 0.8659 0.4140 0.7316 0.039 Uiso calc R 1
H H1B 0.8416 0.5080 0.6235 0.039 Uiso calc R 1
N N1 0.91041(12) 0.58842(19) 0.92133(9) 0.0278(3) Uani d . 1
O O1 0.85575(11) 0.69717(17) 0.73688(8) 0.0308(3) Uani d . 1
O O2 0.67764(11) 0.66318(19) 0.83931(9) 0.0366(3) Uani d . 1
C C3 0.64288(17) 0.4827(3) 0.78869(14) 0.0394(4) Uani d . 1
H H3A 0.5515 0.4607 0.7847 0.047 Uiso calc R 1
H H3B 0.6890 0.3814 0.8287 0.047 Uiso calc R 1
C C6 1.04930(15) 0.5887(2) 0.91876(12) 0.0310(3) Uani d . 1
H H6A 1.0888 0.7016 0.9519 0.037 Uiso calc R 1
H H6B 1.0624 0.5893 0.8488 0.037 Uiso calc R 1
C C2 0.67465(16) 0.4791(3) 0.68171(13) 0.0347(4) Uani d . 1
C C5 0.64338(19) 0.2827(3) 0.63622(17) 0.0471(5) Uani d . 1
H H5A 0.6683 0.2759 0.5707 0.071 Uiso calc R 1
H H5B 0.5526 0.2599 0.6290 0.071 Uiso calc R 1
H H5C 0.6895 0.1890 0.6804 0.071 Uiso calc R 1
C C7 0.88905(16) 0.5851(2) 1.02733(12) 0.0325(3) Uani d . 1
H H7A 0.7974 0.5845 1.0281 0.039 Uiso calc R 1
H H7B 0.9258 0.6978 1.0625 0.039 Uiso calc R 1
C C4 0.59777(19) 0.6299(3) 0.61460(15) 0.0465(5) Uani d . 1
H H4A 0.6180 0.7525 0.6441 0.070 Uiso calc R 1
H H4B 0.5074 0.6059 0.6096 0.070 Uiso calc R 1
H H4C 0.6197 0.6261 0.5480 0.070 Uiso calc R 1

loop_
_atom_site_aniso_label
_atom_site_aniso_U_11
_atom_site_aniso_U_22
_atom_site_aniso_U_33
_atom_site_aniso_U_12
_atom_site_aniso_U_13
_atom_site_aniso_U_23
P1 0.0334(2) 0.0276(2) 0.0252(2) 0.00491(15) 0.00388(16) 0.00202(15)
S1 0.0697(4) 0.0288(3) 0.0458(3) 0.0082(2) 0.0013(2) -0.00266(18)
C1 0.0352(8) 0.0320(8) 0.0296(7) -0.0015(6) 0.0072(6) -0.0030(6)
N1 0.0305(7) 0.0299(7) 0.0233(6) 0.0050(5) 0.0061(5) 0.0040(5)
O1 0.0352(6) 0.0326(6) 0.0247(5) -0.0031(5) 0.0052(4) 0.0016(4)
O2 0.0316(6) 0.0439(7) 0.0356(6) 0.0056(5) 0.0095(5) -0.0008(5)
C3 0.0326(8) 0.0426(10) 0.0446(10) -0.0028(7) 0.0111(7) 0.0031(8)
C6 0.0316(8) 0.0345(9) 0.0283(7) 0.0021(6) 0.0089(6) 0.0063(6)
C2 0.0307(8) 0.0361(9) 0.0358(8) -0.0005(6) 0.0024(6) -0.0011(7)
C5 0.0428(10) 0.0404(11) 0.0557(11) -0.0069(8) 0.0023(9) -0.0068(9)
C7 0.0351(8) 0.0371(9) 0.0269(7) 0.0100(7) 0.0100(6) 0.0045(6)
C4 0.0432(10) 0.0473(11) 0.0443(10) 0.0062(8) -0.0050(8) 0.0020(9)

loop_
_atom_type_symbol
_atom_type_description
_atom_type_scat_dispersion_real
_atom_type_scat_dispersion_imag
_atom_type_scat_source
C C 0.0033 0.0016 'International Tables Vol C Tables 4.2.6.8 and 6.1.1.4'
H H 0.0000 0.0000 'International Tables Vol C Tables 4.2.6.8 and 6.1.1.4'
N N 0.0061 0.0033 'International Tables Vol C Tables 4.2.6.8 and 6.1.1.4'
O O 0.0106 0.0060 'International Tables Vol C Tables 4.2.6.8 and 6.1.1.4'
P P 0.1023 0.0942 'International Tables Vol C Tables 4.2.6.8 and 6.1.1.4'
S S 0.1246 0.1234 'International Tables Vol C Tables 4.2.6.8 and 6.1.1.4'

loop_
_geom_angle_atom_site_label_1
_geom_angle_atom_site_label_2
_geom_angle_atom_site_label_3
_geom_angle_site_symmetry_1
_geom_angle_site_symmetry_3
_geom_angle
_geom_angle_publ_flag
O1 P1 O2 . . 106.15(6) yes
O1 P1 N1 . . 103.55(6) yes
O2 P1 N1 . . 104.08(7) yes
O1 P1 S1 . . 112.23(5) yes
O2 P1 S1 . . 111.72(5) yes
N1 P1 S1 . . 118.05(5) yes
O1 C1 C2 . . 111.02(13) ?
O1 C1 H1A . . 109.4 ?
C2 C1 H1A . . 109.4 ?
O1 C1 H1B . . 109.4 ?
C2 C1 H1B . . 109.4 ?
H1A C1 H1B . . 108.0 ?
C6 N1 C7 . . 110.35(12) ?
C6 N1 P1 . . 116.74(10) yes
C7 N1 P1 . . 115.71(10) yes
C1 O1 P1 . . 117.64(9) yes
C3 O2 P1 . . 118.34(10) yes
O2 C3 C2 . . 111.66(14) ?
O2 C3 H3A . . 109.3 ?
C2 C3 H3A . . 109.3 ?
O2 C3 H3B . . 109.3 ?
C2 C3 H3B . . 109.3 ?
H3A C3 H3B . . 107.9 ?
N1 C6 C7 . 3_767 109.45(13) ?
N1 C6 H6A . . 109.8 ?
C7 C6 H6A 3_767 . 109.8 ?
N1 C6 H6B . . 109.8 ?
C7 C6 H6B 3_767 . 109.8 ?
H6A C6 H6B . . 108.2 ?
C1 C2 C3 . . 108.04(14) ?
C1 C2 C5 . . 108.37(14) ?
C3 C2 C5 . . 108.63(15) ?
C1 C2 C4 . . 110.68(15) ?
C3 C2 C4 . . 110.78(15) ?
C5 C2 C4 . . 110.26(15) ?
C2 C5 H5A . . 109.5 ?
C2 C5 H5B . . 109.5 ?
H5A C5 H5B . . 109.5 ?
C2 C5 H5C . . 109.5 ?
H5A C5 H5C . . 109.5 ?
H5B C5 H5C . . 109.5 ?
N1 C7 C6 . 3_767 110.09(13) ?
N1 C7 H7A . . 109.6 ?
C6 C7 H7A 3_767 . 109.6 ?
N1 C7 H7B . . 109.6 ?
C6 C7 H7B 3_767 . 109.6 ?
H7A C7 H7B . . 108.2 ?
C2 C4 H4A . . 109.5 ?
C2 C4 H4B . . 109.5 ?
H4A C4 H4B . . 109.5 ?
C2 C4 H4C . . 109.5 ?
H4A C4 H4C . . 109.5 ?
H4B C4 H4C . . 109.5 ?

loop_
_geom_bond_atom_site_label_1
_geom_bond_atom_site_label_2
_geom_bond_site_symmetry_2
_geom_bond_distance
_geom_bond_publ_flag
P1 O1 . 1.5797(11) yes
P1 O2 . 1.5849(13) yes
P1 N1 . 1.6621(13) yes
P1 S1 . 1.9189(7) yes
C1 O1 . 1.4634(19) ?
C1 C2 . 1.526(2) ?
C1 H1A . 0.9700 ?
C1 H1B . 0.9700 ?
N1 C6 . 1.4739(19) ?
N1 C7 . 1.4743(18) ?
O2 C3 . 1.460(2) ?
C3 C2 . 1.527(2) ?
C3 H3A . 0.9700 ?
C3 H3B . 0.9700 ?
C6 C7 3_767 1.512(2) ?
C6 H6A . 0.9700 ?
C6 H6B . 0.9700 ?
C2 C5 . 1.528(3) ?
C2 C4 . 1.529(2) ?
C5 H5A . 0.9600 ?
C5 H5B . 0.9600 ?
C5 H5C . 0.9600 ?
C7 C6 3_767 1.512(2) ?
C7 H7A . 0.9700 ?
C7 H7B . 0.9700 ?
C4 H4A . 0.9600 ?
C4 H4B . 0.9600 ?
C4 H4C . 0.9600 ?

loop_
_geom_hbond_atom_site_label_D
_geom_hbond_atom_site_label_H
_geom_hbond_atom_site_label_A
_geom_hbond_distance_DH
_geom_hbond_distance_HA
_geom_hbond_distance_DA
_geom_hbond_angle_DHA
_geom_hbond_publ_flag
C6 H6B O1 0.97 2.53 2.9810(19) 108.2 yes

loop_
_geom_torsion_atom_site_label_1
_geom_torsion_atom_site_label_2
_geom_torsion_atom_site_label_3
_geom_torsion_atom_site_label_4
_geom_torsion_site_symmetry_4
_geom_torsion
O1 P1 N1 C6 . 52.34(12)
O2 P1 N1 C6 . 163.16(11)
S1 P1 N1 C6 . -72.37(12)
O1 P1 N1 C7 . -175.22(11)
O2 P1 N1 C7 . -64.40(13)
S1 P1 N1 C7 . 60.07(13)
C2 C1 O1 P1 . 55.62(16)
O2 P1 O1 C1 . -42.45(12)
N1 P1 O1 C1 . 66.84(12)
S1 P1 O1 C1 . -164.76(9)
O1 P1 O2 C3 . 41.06(13)
N1 P1 O2 C3 . -67.86(13)
S1 P1 O2 C3 . 163.69(11)
P1 O2 C3 C2 . -52.68(17)
C7 N1 C6 C7 3_767 58.71(19)
P1 N1 C6 C7 3_767 -166.46(11)
O1 C1 C2 C3 . -60.63(17)
O1 C1 C2 C5 . -178.16(14)
O1 C1 C2 C4 . 60.82(18)
O2 C3 C2 C1 . 59.23(18)
O2 C3 C2 C5 . 176.59(14)
O2 C3 C2 C4 . -62.16(18)
C6 N1 C7 C6 3_767 -59.09(19)
P1 N1 C7 C6 3_767 165.57(12)
